data_7249316
loop_
_publ_author_name
'Zhang, Yifang'
'Kang, Ming'
'Zhang, Shimin'
'Gao, Bohong'
'Hao, Pengfei'
'Shen, Junju'
'Li, Gaopeng'
'Fu, Yunlong'

_publ_section_title
;
 Effect of iodide on the electronic and photoresponsive behaviors of 1D
 naphthalenediimide-based zinc coordination polymers
;
_journal_issue 40
_journal_name_full CrystEngComm
_journal_page_first 5757
_journal_page_last 5766
_journal_paper_doi 10.1039/D4CE00882K
_journal_volume 26
_journal_year 2024
_chemical_formula_moiety 'C52 H32 I4 N8 O8 Zn2, C5 H9 N O'
_chemical_formula_sum 'C57 H41 I4 N9 O9 Zn2'
_chemical_formula_weight 1634.33
_space_group_crystal_system monoclinic
_space_group_IT_number 15
_space_group_name_Hall '-C 2yc'
_space_group_name_H-M_alt 'C 1 2/c 1'
_atom_sites_solution_hydrogens mixed
_atom_sites_solution_primary dual
_audit_creation_date 2023-10-28
_audit_creation_method
;
Olex2 1.5
(compiled 2023.08.24 svn.re1ec1418 for OlexSys, GUI svn.r6817)
;
_audit_update_record
;
2024-04-19 deposited with the CCDC.	2024-09-09 downloaded from the CCDC.
;
_cell_angle_alpha 90
_cell_angle_beta 102.081(5)
_cell_angle_gamma 90
_cell_formula_units_Z 4
_cell_length_a 25.494(3)
_cell_length_b 13.9506(19)
_cell_length_c 16.205(2)
_cell_measurement_reflns_used 9927
_cell_measurement_temperature 293(2)
_cell_measurement_theta_max 26.992
_cell_measurement_theta_min 2.212
_cell_volume 5635.8(12)
_computing_cell_refinement 'SAINT v8.37A (Bruker, 2015)'
_computing_data_reduction 'SAINT v8.37A (Bruker, 2015)'
_computing_molecular_graphics 'Olex2 1.5 (Dolomanov et al., 2009)'
_computing_publication_material 'Olex2 1.5 (Dolomanov et al., 2009)'
_computing_structure_refinement 'SHELXL 2018/3 (Sheldrick, 2015)'
_computing_structure_solution 'SHELXT 2018/2 (Sheldrick, 2018)'
_diffrn_ambient_temperature 293(2)
_diffrn_measured_fraction_theta_full 0.999
_diffrn_measured_fraction_theta_max 0.994
_diffrn_measurement_device_type 'CCD area detector'
_diffrn_measurement_method 'phi and omega scans'
_diffrn_radiation_monochromator graphite
_diffrn_radiation_type MoK\a
_diffrn_radiation_wavelength 0.71073
_diffrn_reflns_av_R_equivalents 0.0448
_diffrn_reflns_av_unetI/netI 0.0315
_diffrn_reflns_Laue_measured_fraction_full 0.999
_diffrn_reflns_Laue_measured_fraction_max 0.994
_diffrn_reflns_limit_h_max 33
_diffrn_reflns_limit_h_min -33
_diffrn_reflns_limit_k_max 18
_diffrn_reflns_limit_k_min -18
_diffrn_reflns_limit_l_max 21
_diffrn_reflns_limit_l_min -21
_diffrn_reflns_number 50537
_diffrn_reflns_point_group_measured_fraction_full 0.999
_diffrn_reflns_point_group_measured_fraction_max 0.994
_diffrn_reflns_theta_full 25.242
_diffrn_reflns_theta_max 28.317
_diffrn_reflns_theta_min 2.211
_diffrn_source_current 1.0
_diffrn_source_power 0.05
_diffrn_source_voltage 50.0
_exptl_absorpt_coefficient_mu 3.108
_exptl_absorpt_correction_type none
_exptl_crystal_density_diffrn 1.926
_exptl_crystal_description block
_exptl_crystal_F_000 3160
_refine_diff_density_max 1.580
_refine_diff_density_min -1.230
_refine_diff_density_rms 0.094
_refine_ls_extinction_method none
_refine_ls_goodness_of_fit_ref 0.932
_refine_ls_hydrogen_treatment constr
_refine_ls_matrix_type full
_refine_ls_number_parameters 397
_refine_ls_number_reflns 6992
_refine_ls_number_restraints 90
_refine_ls_restrained_S_all 0.928
_refine_ls_R_factor_all 0.0629
_refine_ls_R_factor_gt 0.0373
_refine_ls_shift/su_max 0.001
_refine_ls_shift/su_mean 0.000
_refine_ls_structure_factor_coef Fsqd
_refine_ls_weighting_details 'w=1/[\s^2^(Fo^2^)+(0.1000P)^2^] where P=(Fo^2^+2Fc^2^)/3'
_refine_ls_weighting_scheme calc
_refine_ls_wR_factor_gt 0.1142
_refine_ls_wR_factor_ref 0.1334
_reflns_Friedel_coverage 0.000
_reflns_number_gt 5092
_reflns_number_total 6992
_reflns_threshold_expression 'I > 2\s(I)'
_cod_data_source_file d4ce00882k2.cif
_cod_data_source_block 1_CCDC1
_cod_depositor_comments 'Adding full bibliography for 7249314--7249317.cif.'
_cod_original_cell_volume 5636.0(13)
_cod_database_code 7249316
_shelx_shelxl_version_number 2018/3
_shelx_space_group_comment
;
The symmetry employed for this shelxl refinement is uniquely defined
by the following loop, which should always be used as a source of
symmetry information in preference to the above space-group names.
They are only intended as comments.
;
_olex2_refinement_description
;
1. Uiso/Uaniso restraints and constraints
O5 \\sim C30 \\sim N5 \\sim C29 \\sim C27 \\sim C31 \\sim C32: within 2A with
sigma of 0.01 and sigma for terminal atoms of 0.02 within 2A
2. Rigid body (RIGU) restrains
 C29, O5, C30, N5, C27, C31, C32
 with sigma for 1-2 distances of 0.01 and sigma for 1-3 distances of 0.02
3. Others
 Fixed Sof: O5(0.5) C30(0.5) N5(0.5) C27(0.5) H27A(0.5) H27B(0.5) C31(0.5)
 H31A(0.5) H31B(0.5) H31C(0.5) C29(0.5) H29A(0.5) H29B(0.5) C32(0.5) H32A(0.5)
 H32B(0.5)
4.a Riding coordinates:
 C31(H31A,H31B,H31C)
4.b Secondary CH2 refined with riding coordinates:
 C6(H6A,H6B), C21(H21A,H21B), C27(H27A,H27B), C29(H29A,H29B), C32(H32A,H32B)
4.c Aromatic/amide H refined with riding coordinates:
 C23(H23), C5(H5), C1(H1), C18(H18), C17(H17), C26(H26), C3(H3), C24(H24),
 C12(H12), C2(H2), C13(H13), C25(H25)
;
_olex2_submission_special_instructions 'No special instructions were received'

loop_
_space_group_symop_operation_xyz
'x, y, z'
'-x, y, -z+1/2'
'x+1/2, y+1/2, z'
'-x+1/2, y+1/2, -z+1/2'
'-x, -y, -z'
'x, -y, z-1/2'
'-x+1/2, -y+1/2, -z'
'x+1/2, -y+1/2, z-1/2'

loop_
_atom_site_label
_atom_site_type_symbol
_atom_site_fract_x
_atom_site_fract_y
_atom_site_fract_z
_atom_site_U_iso_or_equiv
_atom_site_adp_type
_atom_site_occupancy
_atom_site_site_symmetry_order
_atom_site_calc_flag
_atom_site_refinement_flags_posn
_atom_site_refinement_flags_adp
_atom_site_refinement_flags_occupancy
_atom_site_disorder_assembly
_atom_site_disorder_group
I1 I 0.40230(2) 0.79072(2) 0.92810(2) 0.05376(12) Uani 1 1 d . . . . .
I2 I 0.26809(2) 0.91540(2) 0.74413(2) 0.06266(13) Uani 1 1 d . . . . .
Zn1 Zn 0.31486(2) 0.77067(3) 0.82044(3) 0.03273(12) Uani 1 1 d . . . . .
N1 N 0.32733(12) 0.6704(2) 0.73381(18) 0.0327(6) Uani 1 1 d . . . . .
N4 N 0.76152(12) 0.8051(2) 0.37583(19) 0.0324(6) Uani 1 1 d . . . . .
O2 O 0.37795(13) 0.5188(2) 0.4490(2) 0.0538(8) Uani 1 1 d . . . . .
O1 O 0.32249(12) 0.8212(2) 0.4857(2) 0.0561(8) Uani 1 1 d . . . . .
N2 N 0.35011(12) 0.6699(2) 0.46659(19) 0.0358(7) Uani 1 1 d . . . . .
O4 O 0.55300(13) 1.0034(2) 0.3678(2) 0.0586(9) Uani 1 1 d . . . . .
O3 O 0.60002(12) 0.7046(2) 0.3059(2) 0.0549(8) Uani 1 1 d . . . . .
N3 N 0.57487(12) 0.8534(2) 0.33176(19) 0.0364(7) Uani 1 1 d . . . . .
C23 C 0.71209(14) 0.8193(3) 0.3305(2) 0.0346(8) Uani 1 1 d . . . . .
H23 H 0.702922 0.790833 0.277523 0.042 Uiso 1 1 calc R U . . .
C5 C 0.31217(14) 0.6810(3) 0.6505(2) 0.0331(8) Uani 1 1 d . . . . .
H5 H 0.294706 0.737291 0.629762 0.040 Uiso 1 1 calc R U . . .
C10 C 0.40223(14) 0.8080(3) 0.4349(2) 0.0335(8) Uani 1 1 d . . . . .
C22 C 0.67393(14) 0.8735(3) 0.3575(2) 0.0334(8) Uani 1 1 d . . . . .
C15 C 0.48476(14) 0.7805(2) 0.3852(2) 0.0318(8) Uani 1 1 d . . . . .
C4 C 0.32112(14) 0.6124(3) 0.5933(2) 0.0334(8) Uani 1 1 d . . . . .
C9 C 0.43933(14) 0.7433(3) 0.4113(2) 0.0297(7) Uani 1 1 d . . . . .
C1 C 0.35245(17) 0.5884(3) 0.7641(3) 0.0414(9) Uani 1 1 d . . . . .
H1 H 0.363729 0.580565 0.822054 0.050 Uiso 1 1 calc R U . . .
C14 C 0.52135(15) 0.7166(3) 0.3605(2) 0.0358(8) Uani 1 1 d . . . . .
C18 C 0.41093(16) 0.9048(3) 0.4332(3) 0.0403(9) Uani 1 1 d . . . . .
H18 H 0.386065 0.946721 0.447950 0.048 Uiso 1 1 calc R U . . .
C17 C 0.45645(15) 0.9411(3) 0.4097(2) 0.0394(9) Uani 1 1 d . . . . .
H17 H 0.462288 1.006914 0.410301 0.047 Uiso 1 1 calc R U . . .
C8 C 0.43231(14) 0.6440(3) 0.4134(2) 0.0341(8) Uani 1 1 d . . . . .
C16 C 0.49301(14) 0.8797(3) 0.3856(2) 0.0336(8) Uani 1 1 d . . . . .
C26 C 0.68767(16) 0.9129(3) 0.4367(3) 0.0434(10) Uani 1 1 d . . . . .
H26 H 0.663140 0.950482 0.457331 0.052 Uiso 1 1 calc R U . . .
C11 C 0.35511(15) 0.7698(3) 0.4643(2) 0.0371(8) Uani 1 1 d . . . . .
C7 C 0.38539(15) 0.6045(3) 0.4431(2) 0.0395(9) Uani 1 1 d . . . . .
C6 C 0.30490(14) 0.6309(3) 0.4998(2) 0.0395(9) Uani 1 1 d . . . . .
H6A H 0.292791 0.571518 0.470793 0.047 Uiso 1 1 calc R U . . .
H6B H 0.275306 0.675997 0.488920 0.047 Uiso 1 1 calc R U . . .
C20 C 0.54156(15) 0.9195(3) 0.3619(3) 0.0380(9) Uani 1 1 d . . . . .
C3 C 0.34592(16) 0.5279(3) 0.6260(3) 0.0405(9) Uani 1 1 d . . . . .
H3 H 0.351780 0.479192 0.589787 0.049 Uiso 1 1 calc R U . . .
C24 C 0.77445(15) 0.8436(3) 0.4527(2) 0.0381(8) Uani 1 1 d . . . . .
H24 H 0.808858 0.834701 0.484858 0.046 Uiso 1 1 calc R U . . .
C12 C 0.46851(17) 0.5829(3) 0.3897(3) 0.0431(9) Uani 1 1 d . . . . .
H12 H 0.463530 0.516931 0.391744 0.052 Uiso 1 1 calc R U . . .
C2 C 0.36168(17) 0.5164(3) 0.7111(3) 0.0452(10) Uani 1 1 d . . . . .
H2 H 0.378572 0.460149 0.733198 0.054 Uiso 1 1 calc R U . . .
C13 C 0.51297(16) 0.6197(3) 0.3624(3) 0.0427(9) Uani 1 1 d . . . . .
H13 H 0.537105 0.578023 0.345308 0.051 Uiso 1 1 calc R U . . .
C25 C 0.73795(17) 0.8964(3) 0.4856(3) 0.0453(10) Uani 1 1 d . . . . .
H25 H 0.747163 0.920597 0.540235 0.054 Uiso 1 1 calc R U . . .
C21 C 0.62096(15) 0.8914(3) 0.2997(3) 0.0420(9) Uani 1 1 d . . . . .
H21A H 0.616316 0.959891 0.290966 0.050 Uiso 1 1 calc R U . . .
H21B H 0.621121 0.862221 0.245437 0.050 Uiso 1 1 calc R U . . .
C19 C 0.56831(15) 0.7546(3) 0.3311(2) 0.0388(9) Uani 1 1 d . . . . .
O5 O 0.5106(5) 0.5691(4) 0.7588(16) 0.070(3) Uani 0.5 1 d . U P A -1
C30 C 0.5021(8) 0.6506(6) 0.7666(6) 0.045(2) Uani 0.5 1 d . U P A -1
N5 N 0.4895(3) 0.7305(5) 0.7222(4) 0.0484(16) Uani 0.5 1 d . U P A -1
C27 C 0.5086(5) 0.8170(6) 0.7666(7) 0.055(2) Uani 0.5 1 d . U P A -1
H27A H 0.479214 0.854671 0.778915 0.066 Uiso 0.5 1 calc R U P A -1
H27B H 0.528803 0.855755 0.734451 0.066 Uiso 0.5 1 calc R U P A -1
C31 C 0.4576(6) 0.7299(13) 0.6394(8) 0.075(4) Uani 0.5 1 d . U P A -1
H31A H 0.472771 0.686220 0.605007 0.113 Uiso 0.5 1 d R U P A -1
H31B H 0.456501 0.793121 0.615827 0.113 Uiso 0.5 1 d R U P A -1
H31C H 0.421841 0.709690 0.641247 0.113 Uiso 0.5 1 d R U P A -1
C29 C 0.5315(5) 0.6748(7) 0.8524(8) 0.057(2) Uani 0.5 1 d . U P A -1
H29A H 0.563806 0.636560 0.867946 0.068 Uiso 0.5 1 calc R U P A -1
H29B H 0.509227 0.663974 0.893301 0.068 Uiso 0.5 1 calc R U P A -1
C32 C 0.5449(7) 0.7788(8) 0.8480(9) 0.064(3) Uani 0.5 1 d . U P A -1
H32A H 0.582389 0.786914 0.846077 0.077 Uiso 0.5 1 calc R U P A -1
H32B H 0.537882 0.812701 0.896873 0.077 Uiso 0.5 1 calc R U P A -1

loop_
_atom_site_aniso_label
_atom_site_aniso_U_11
_atom_site_aniso_U_22
_atom_site_aniso_U_33
_atom_site_aniso_U_23
_atom_site_aniso_U_13
_atom_site_aniso_U_12
I1 0.04048(18) 0.0677(2) 0.04844(19) -0.00949(14) -0.00134(13) -0.01205(13)
I2 0.0787(3) 0.0475(2) 0.0661(2) 0.02150(14) 0.02480(19) 0.01950(15)
Zn1 0.0332(2) 0.0350(2) 0.0310(2) 0.00069(17) 0.00901(18) -0.00162(17)
N1 0.0336(15) 0.0355(16) 0.0301(15) -0.0013(13) 0.0093(12) 0.0004(13)
N4 0.0302(15) 0.0370(16) 0.0309(15) -0.0018(13) 0.0080(12) 0.0000(12)
O2 0.062(2) 0.0419(17) 0.065(2) -0.0170(14) 0.0310(17) -0.0099(14)
O1 0.0454(17) 0.0585(19) 0.073(2) 0.0046(17) 0.0319(16) 0.0155(15)
N2 0.0334(16) 0.0434(18) 0.0311(16) -0.0050(13) 0.0079(13) 0.0008(14)
O4 0.0555(19) 0.0371(16) 0.090(3) 0.0006(16) 0.0312(18) 0.0043(14)
O3 0.0426(17) 0.0521(18) 0.076(2) -0.0198(16) 0.0266(16) 0.0043(13)
N3 0.0285(15) 0.0438(18) 0.0375(17) -0.0003(14) 0.0087(13) 0.0059(13)
C23 0.0360(19) 0.0384(19) 0.0309(18) -0.0030(15) 0.0099(15) 0.0016(16)
C5 0.0314(18) 0.0354(18) 0.0330(19) 0.0036(15) 0.0078(15) 0.0028(15)
C10 0.0339(19) 0.041(2) 0.0252(17) -0.0065(15) 0.0056(14) 0.0077(15)
C22 0.0329(18) 0.0345(19) 0.0349(19) 0.0026(15) 0.0118(15) -0.0027(15)
C15 0.0283(18) 0.0365(19) 0.0287(18) -0.0067(14) 0.0014(14) 0.0057(14)
C4 0.0251(17) 0.042(2) 0.0345(19) -0.0034(16) 0.0093(14) -0.0040(15)
C9 0.0279(17) 0.0372(18) 0.0230(16) -0.0031(14) 0.0034(13) 0.0074(14)
C1 0.048(2) 0.041(2) 0.036(2) 0.0071(17) 0.0090(18) 0.0052(17)
C14 0.0303(18) 0.042(2) 0.036(2) -0.0092(16) 0.0088(15) 0.0017(15)
C18 0.039(2) 0.044(2) 0.040(2) -0.0032(16) 0.0124(17) 0.0119(17)
C17 0.041(2) 0.0327(19) 0.044(2) -0.0021(17) 0.0079(17) 0.0091(16)
C8 0.0342(18) 0.039(2) 0.0286(18) -0.0078(15) 0.0068(15) -0.0007(15)
C16 0.0301(17) 0.0380(19) 0.0317(18) -0.0018(15) 0.0042(14) 0.0072(15)
C26 0.039(2) 0.043(2) 0.054(3) -0.0090(18) 0.021(2) -0.0024(17)
C11 0.0346(19) 0.046(2) 0.0316(19) -0.0013(16) 0.0093(16) 0.0050(16)
C7 0.036(2) 0.050(2) 0.033(2) -0.0119(17) 0.0092(16) -0.0013(17)
C6 0.0269(18) 0.057(2) 0.0338(19) -0.0052(18) 0.0052(15) -0.0036(17)
C20 0.0342(19) 0.038(2) 0.042(2) -0.0003(16) 0.0077(17) 0.0065(16)
C3 0.037(2) 0.040(2) 0.045(2) -0.0077(18) 0.0121(17) -0.0005(16)
C24 0.0349(19) 0.042(2) 0.038(2) -0.0021(17) 0.0081(16) -0.0083(16)
C12 0.046(2) 0.036(2) 0.049(2) -0.0123(17) 0.0138(19) 0.0026(17)
C2 0.050(2) 0.036(2) 0.051(2) 0.0031(18) 0.013(2) 0.0073(18)
C13 0.036(2) 0.042(2) 0.052(2) -0.0132(19) 0.0125(18) 0.0093(17)
C25 0.043(2) 0.056(2) 0.040(2) -0.0195(19) 0.0167(18) -0.0123(19)
C21 0.037(2) 0.053(2) 0.040(2) 0.0070(18) 0.0172(17) 0.0069(18)
C19 0.033(2) 0.045(2) 0.039(2) -0.0073(17) 0.0091(17) 0.0043(17)
O5 0.072(11) 0.044(3) 0.090(10) 0.007(5) 0.009(9) 0.015(4)
C30 0.043(4) 0.042(3) 0.050(6) -0.004(3) 0.010(6) 0.003(4)
N5 0.049(4) 0.048(3) 0.043(4) -0.001(3) -0.002(3) -0.010(3)
C27 0.063(6) 0.043(3) 0.050(6) 0.001(4) -0.006(4) -0.004(4)
C31 0.073(8) 0.100(11) 0.043(6) -0.001(9) -0.011(5) -0.013(10)
C29 0.064(5) 0.048(5) 0.054(5) 0.002(4) 0.003(4) 0.005(4)
C32 0.074(6) 0.048(5) 0.059(6) -0.007(5) -0.013(5) -0.001(5)

loop_
_atom_type_symbol
_atom_type_description
_atom_type_scat_dispersion_real
_atom_type_scat_dispersion_imag
_atom_type_scat_source
C C 0.0033 0.0016 'International Tables Vol C Tables 4.2.6.8 and 6.1.1.4'
H H 0.0000 0.0000 'International Tables Vol C Tables 4.2.6.8 and 6.1.1.4'
I I -0.4742 1.8119 'International Tables Vol C Tables 4.2.6.8 and 6.1.1.4'
N N 0.0061 0.0033 'International Tables Vol C Tables 4.2.6.8 and 6.1.1.4'
O O 0.0106 0.0060 'International Tables Vol C Tables 4.2.6.8 and 6.1.1.4'
Zn Zn 0.2839 1.4301 'International Tables Vol C Tables 4.2.6.8 and 6.1.1.4'

loop_
_geom_angle_atom_site_label_1
_geom_angle_atom_site_label_2
_geom_angle_atom_site_label_3
_geom_angle
_geom_angle_site_symmetry_1
_geom_angle_site_symmetry_3
_geom_angle_publ_flag
I2 Zn1 I1 120.21(2) . . ?
N1 Zn1 I1 107.77(9) . . ?
N1 Zn1 I2 109.50(9) . . ?
N1 Zn1 N4 99.13(12) . 8_466 ?
N4 Zn1 I1 108.66(9) 8_466 . ?
N4 Zn1 I2 109.50(9) 8_466 . ?
C5 N1 Zn1 124.3(3) . . ?
C5 N1 C1 118.4(3) . . ?
C1 N1 Zn1 117.3(3) . . ?
C23 N4 Zn1 117.9(2) . 8_565 ?
C24 N4 Zn1 123.7(3) . 8_565 ?
C24 N4 C23 118.4(3) . . ?
C11 N2 C6 117.3(3) . . ?
C7 N2 C11 125.3(3) . . ?
C7 N2 C6 117.3(3) . . ?
C20 N3 C21 117.9(3) . . ?
C19 N3 C20 124.9(3) . . ?
C19 N3 C21 117.2(3) . . ?
N4 C23 H23 118.1 . . ?
N4 C23 C22 123.8(3) . . ?
C22 C23 H23 118.1 . . ?
N1 C5 H5 118.4 . . ?
N1 C5 C4 123.3(3) . . ?
C4 C5 H5 118.4 . . ?
C9 C10 C11 119.3(3) . . ?
C18 C10 C9 120.2(4) . . ?
C18 C10 C11 120.5(3) . . ?
C23 C22 C26 117.3(4) . . ?
C23 C22 C21 120.0(3) . . ?
C26 C22 C21 122.6(3) . . ?
C14 C15 C9 119.1(3) . . ?
C16 C15 C9 119.6(3) . . ?
C16 C15 C14 121.3(3) . . ?
C5 C4 C6 120.4(4) . . ?
C5 C4 C3 117.2(3) . . ?
C3 C4 C6 122.4(3) . . ?
C15 C9 C10 118.8(3) . . ?
C8 C9 C10 121.9(3) . . ?
C8 C9 C15 119.3(3) . . ?
N1 C1 H1 119.2 . . ?
N1 C1 C2 121.5(4) . . ?
C2 C1 H1 119.2 . . ?
C15 C14 C19 119.7(3) . . ?
C13 C14 C15 120.2(3) . . ?
C13 C14 C19 120.2(3) . . ?
C10 C18 H18 119.6 . . ?
C10 C18 C17 120.9(4) . . ?
C17 C18 H18 119.6 . . ?
C18 C17 H17 119.9 . . ?
C16 C17 C18 120.2(4) . . ?
C16 C17 H17 119.9 . . ?
C9 C8 C7 119.4(3) . . ?
C12 C8 C9 120.9(3) . . ?
C12 C8 C7 119.7(4) . . ?
C15 C16 C20 120.2(3) . . ?
C17 C16 C15 120.3(4) . . ?
C17 C16 C20 119.5(3) . . ?
C22 C26 H26 120.2 . . ?
C22 C26 C25 119.7(4) . . ?
C25 C26 H26 120.2 . . ?
O1 C11 N2 120.9(4) . . ?
O1 C11 C10 122.3(4) . . ?
N2 C11 C10 116.8(3) . . ?
O2 C7 N2 120.2(4) . . ?
O2 C7 C8 122.6(4) . . ?
N2 C7 C8 117.2(4) . . ?
N2 C6 C4 111.0(3) . . ?
N2 C6 H6A 109.4 . . ?
N2 C6 H6B 109.4 . . ?
C4 C6 H6A 109.4 . . ?
C4 C6 H6B 109.4 . . ?
H6A C6 H6B 108.0 . . ?
O4 C20 N3 120.7(4) . . ?
O4 C20 C16 123.1(3) . . ?
N3 C20 C16 116.2(3) . . ?
C4 C3 H3 120.0 . . ?
C2 C3 C4 120.0(4) . . ?
C2 C3 H3 120.0 . . ?
N4 C24 H24 119.3 . . ?
N4 C24 C25 121.5(4) . . ?
C25 C24 H24 119.3 . . ?
C8 C12 H12 120.1 . . ?
C8 C12 C13 119.9(4) . . ?
C13 C12 H12 120.1 . . ?
C1 C2 H2 120.2 . . ?
C3 C2 C1 119.6(4) . . ?
C3 C2 H2 120.2 . . ?
C14 C13 C12 120.7(3) . . ?
C14 C13 H13 119.6 . . ?
C12 C13 H13 119.6 . . ?
C26 C25 C24 119.3(4) . . ?
C26 C25 H25 120.4 . . ?
C24 C25 H25 120.4 . . ?
N3 C21 C22 113.6(3) . . ?
N3 C21 H21A 108.8 . . ?
N3 C21 H21B 108.8 . . ?
C22 C21 H21A 108.8 . . ?
C22 C21 H21B 108.8 . . ?
H21A C21 H21B 107.7 . . ?
O3 C19 N3 119.4(4) . . ?
O3 C19 C14 123.3(4) . . ?
N3 C19 C14 117.3(3) . . ?
O5 C30 N5 141.9(15) . . ?
O5 C30 C29 104.8(13) . . ?
N5 C30 C29 109.6(8) . . ?
C30 N5 C27 114.5(7) . . ?
C30 N5 C31 122.2(10) . . ?
C31 N5 C27 123.2(9) . . ?
N5 C27 H27A 111.2 . . ?
N5 C27 H27B 111.2 . . ?
N5 C27 C32 102.6(7) . . ?
H27A C27 H27B 109.2 . . ?
C32 C27 H27A 111.2 . . ?
C32 C27 H27B 111.2 . . ?
N5 C31 H31A 109.5 . . ?
N5 C31 H31B 109.5 . . ?
N5 C31 H31C 109.5 . . ?
H31A C31 H31B 109.5 . . ?
H31A C31 H31C 109.5 . . ?
H31B C31 H31C 109.5 . . ?
C30 C29 H29A 110.8 . . ?
C30 C29 H29B 110.8 . . ?
C30 C29 C32 104.7(10) . . ?
H29A C29 H29B 108.9 . . ?
C32 C29 H29A 110.8 . . ?
C32 C29 H29B 110.8 . . ?
C27 C32 H32A 110.6 . . ?
C27 C32 H32B 110.6 . . ?
C29 C32 C27 105.9(10) . . ?
C29 C32 H32A 110.6 . . ?
C29 C32 H32B 110.6 . . ?
H32A C32 H32B 108.7 . . ?

loop_
_geom_bond_atom_site_label_1
_geom_bond_atom_site_label_2
_geom_bond_distance
_geom_bond_site_symmetry_2
_geom_bond_publ_flag
I1 Zn1 2.5423(6) . ?
I2 Zn1 2.5319(6) . ?
Zn1 N1 2.053(3) . ?
Zn1 N4 2.069(3) 8_466 ?
N1 C5 1.332(5) . ?
N1 C1 1.352(5) . ?
N4 C23 1.334(5) . ?
N4 C24 1.334(5) . ?
O2 C7 1.218(5) . ?
O1 C11 1.202(5) . ?
N2 C11 1.402(5) . ?
N2 C7 1.389(5) . ?
N2 C6 1.474(5) . ?
O4 C20 1.204(5) . ?
O3 C19 1.203(5) . ?
N3 C20 1.409(5) . ?
N3 C21 1.479(5) . ?
N3 C19 1.388(5) . ?
C23 H23 0.9300 . ?
C23 C22 1.373(5) . ?
C5 H5 0.9300 . ?
C5 C4 1.385(5) . ?
C10 C9 1.418(5) . ?
C10 C18 1.368(6) . ?
C10 C11 1.481(5) . ?
C22 C26 1.374(5) . ?
C22 C21 1.494(5) . ?
C15 C9 1.412(5) . ?
C15 C14 1.408(5) . ?
C15 C16 1.400(5) . ?
C4 C6 1.507(5) . ?
C4 C3 1.388(6) . ?
C9 C8 1.398(5) . ?
C1 H1 0.9300 . ?
C1 C2 1.373(6) . ?
C14 C13 1.370(6) . ?
C14 C19 1.476(5) . ?
C18 H18 0.9300 . ?
C18 C17 1.390(6) . ?
C17 H17 0.9300 . ?
C17 C16 1.381(5) . ?
C8 C7 1.485(5) . ?
C8 C12 1.370(5) . ?
C16 C20 1.479(5) . ?
C26 H26 0.9300 . ?
C26 C25 1.378(6) . ?
C6 H6A 0.9700 . ?
C6 H6B 0.9700 . ?
C3 H3 0.9300 . ?
C3 C2 1.364(6) . ?
C24 H24 0.9300 . ?
C24 C25 1.378(5) . ?
C12 H12 0.9300 . ?
C12 C13 1.398(6) . ?
C2 H2 0.9300 . ?
C13 H13 0.9300 . ?
C25 H25 0.9300 . ?
C21 H21A 0.9700 . ?
C21 H21B 0.9700 . ?
O5 C30 1.169(11) . ?
C30 N5 1.329(10) . ?
C30 C29 1.473(16) . ?
N5 C27 1.436(10) . ?
N5 C31 1.416(14) . ?
C27 H27A 0.9700 . ?
C27 H27B 0.9700 . ?
C27 C32 1.539(16) . ?
C31 H31A 0.9600 . ?
C31 H31B 0.9599 . ?
C31 H31C 0.9600 . ?
C29 H29A 0.9700 . ?
C29 H29B 0.9700 . ?
C29 C32 1.496(15) . ?
C32 H32A 0.9700 . ?
C32 H32B 0.9700 . ?

loop_
_geom_torsion_atom_site_label_1
_geom_torsion_atom_site_label_2
_geom_torsion_atom_site_label_3
_geom_torsion_atom_site_label_4
_geom_torsion
_geom_torsion_site_symmetry_1
_geom_torsion_site_symmetry_2
_geom_torsion_site_symmetry_3
_geom_torsion_site_symmetry_4
_geom_torsion_publ_flag
Zn1 N1 C5 C4 179.9(3) . . . . ?
Zn1 N1 C1 C2 178.8(3) . . . . ?
Zn1 N4 C23 C22 -175.6(3) 8_565 . . . ?
Zn1 N4 C24 C25 177.6(3) 8_565 . . . ?
N1 C5 C4 C6 -177.5(3) . . . . ?
N1 C5 C4 C3 1.8(5) . . . . ?
N1 C1 C2 C3 0.9(6) . . . . ?
N4 C23 C22 C26 -1.7(6) . . . . ?
N4 C23 C22 C21 175.5(4) . . . . ?
N4 C24 C25 C26 -2.6(6) . . . . ?
C23 N4 C24 C25 0.5(5) . . . . ?
C23 C22 C26 C25 -0.5(6) . . . . ?
C23 C22 C21 N3 118.8(4) . . . . ?
C5 N1 C1 C2 -1.0(6) . . . . ?
C5 C4 C6 N2 94.2(4) . . . . ?
C5 C4 C3 C2 -1.8(6) . . . . ?
C10 C9 C8 C7 -1.4(5) . . . . ?
C10 C9 C8 C12 179.6(3) . . . . ?
C10 C18 C17 C16 1.7(6) . . . . ?
C22 C26 C25 C24 2.6(6) . . . . ?
C15 C9 C8 C7 178.3(3) . . . . ?
C15 C9 C8 C12 -0.8(6) . . . . ?
C15 C14 C13 C12 -0.7(6) . . . . ?
C15 C14 C19 O3 -177.0(4) . . . . ?
C15 C14 C19 N3 1.8(5) . . . . ?
C15 C16 C20 O4 -173.6(4) . . . . ?
C15 C16 C20 N3 6.0(5) . . . . ?
C4 C3 C2 C1 0.6(6) . . . . ?
C9 C10 C18 C17 -1.1(6) . . . . ?
C9 C10 C11 O1 179.6(4) . . . . ?
C9 C10 C11 N2 -0.2(5) . . . . ?
C9 C15 C14 C13 -0.5(6) . . . . ?
C9 C15 C14 C19 178.5(3) . . . . ?
C9 C15 C16 C17 -1.2(5) . . . . ?
C9 C15 C16 C20 177.5(3) . . . . ?
C9 C8 C7 O2 -177.6(4) . . . . ?
C9 C8 C7 N2 0.7(5) . . . . ?
C9 C8 C12 C13 -0.4(6) . . . . ?
C1 N1 C5 C4 -0.4(5) . . . . ?
C14 C15 C9 C10 -179.1(3) . . . . ?
C14 C15 C9 C8 1.2(5) . . . . ?
C14 C15 C16 C17 179.7(4) . . . . ?
C14 C15 C16 C20 -1.6(5) . . . . ?
C18 C10 C9 C15 -0.7(5) . . . . ?
C18 C10 C9 C8 179.0(3) . . . . ?
C18 C10 C11 O1 1.7(6) . . . . ?
C18 C10 C11 N2 -178.1(3) . . . . ?
C18 C17 C16 C15 -0.5(6) . . . . ?
C18 C17 C16 C20 -179.2(4) . . . . ?
C17 C16 C20 O4 5.1(6) . . . . ?
C17 C16 C20 N3 -175.3(3) . . . . ?
C8 C12 C13 C14 1.2(7) . . . . ?
C16 C15 C9 C10 1.8(5) . . . . ?
C16 C15 C9 C8 -177.9(3) . . . . ?
C16 C15 C14 C13 178.6(4) . . . . ?
C16 C15 C14 C19 -2.4(6) . . . . ?
C26 C22 C21 N3 -64.2(5) . . . . ?
C11 N2 C7 O2 178.6(4) . . . . ?
C11 N2 C7 C8 0.2(5) . . . . ?
C11 N2 C6 C4 -91.7(4) . . . . ?
C11 C10 C9 C15 -178.5(3) . . . . ?
C11 C10 C9 C8 1.1(5) . . . . ?
C11 C10 C18 C17 176.8(4) . . . . ?
C7 N2 C11 O1 179.8(4) . . . . ?
C7 N2 C11 C10 -0.5(5) . . . . ?
C7 N2 C6 C4 86.0(4) . . . . ?
C7 C8 C12 C13 -179.5(4) . . . . ?
C6 N2 C11 O1 -2.8(5) . . . . ?
C6 N2 C11 C10 177.0(3) . . . . ?
C6 N2 C7 O2 1.1(5) . . . . ?
C6 N2 C7 C8 -177.3(3) . . . . ?
C6 C4 C3 C2 177.4(4) . . . . ?
C20 N3 C21 C22 107.0(4) . . . . ?
C20 N3 C19 O3 -178.1(4) . . . . ?
C20 N3 C19 C14 3.1(6) . . . . ?
C3 C4 C6 N2 -85.0(5) . . . . ?
C24 N4 C23 C22 1.7(6) . . . . ?
C12 C8 C7 O2 1.5(6) . . . . ?
C12 C8 C7 N2 179.8(4) . . . . ?
C13 C14 C19 O3 2.1(6) . . . . ?
C13 C14 C19 N3 -179.2(4) . . . . ?
C21 N3 C20 O4 -6.1(6) . . . . ?
C21 N3 C20 C16 174.3(3) . . . . ?
C21 N3 C19 O3 0.7(5) . . . . ?
C21 N3 C19 C14 -178.0(3) . . . . ?
C21 C22 C26 C25 -177.6(4) . . . . ?
C19 N3 C20 O4 172.7(4) . . . . ?
C19 N3 C20 C16 -6.9(5) . . . . ?
C19 N3 C21 C22 -71.9(5) . . . . ?
C19 C14 C13 C12 -179.7(4) . . . . ?
O5 C30 N5 C27 -151(3) . . . . ?
O5 C30 N5 C31 32(4) . . . . ?
O5 C30 C29 C32 151.7(18) . . . . ?
C30 N5 C27 C32 8.1(17) . . . . ?
C30 C29 C32 C27 16.0(18) . . . . ?
N5 C30 C29 C32 -11.6(19) . . . . ?
N5 C27 C32 C29 -14.7(17) . . . . ?
C31 N5 C27 C32 -174.8(14) . . . . ?
C29 C30 N5 C27 2.0(18) . . . . ?
C29 C30 N5 C31 -175.1(13) . . . . ?
